data_7717058
loop_
_publ_author_name
'Anastassiades, Antonis'
'Alexandropoulos, Dimitris I.'
'Buch, Christian D.'
'Piligkos, Stergios'
'Tasiopoulos, Anastasios J.'

_publ_section_title
;
 A new family of heterometallic [Cu<sub>6</sub>M<sub>4</sub>] (M = Gd, Tb,
 Dy and Y) clusters derived from the combined use of selected pyridyl
 poly-alcohol ligands.
;
_journal_issue 39
_journal_name_full 'Dalton transactions (Cambridge, England : 2003)'
_journal_page_first 16202
_journal_page_last 16211
_journal_paper_doi 10.1039/d4dt02054e
_journal_volume 53
_journal_year 2024
_chemical_formula_moiety 'C68 H80 Cu6 N16 O44 Tb4, 3(C2 H3 N)'
_chemical_formula_sum 'C74 H89 Cu6 N19 O44 Tb4'
_chemical_formula_weight 2965.56
_space_group_crystal_system tetragonal
_space_group_IT_number 114
_space_group_name_Hall 'P -4 2n'
_space_group_name_H-M_alt 'P -4 21 c'
_atom_sites_solution_hydrogens mixed
_atom_sites_solution_primary dual
_audit_block_doi 10.5517/ccdc.csd.cc2kky7b
_audit_creation_date 2024-07-13
_audit_creation_method
;
Olex2 1.5
(compiled 2024.02.16 svn.r378c4104 for OlexSys, GUI svn.r6928)
;
_audit_update_record
;
2024-07-15 deposited with the CCDC.	2024-09-09 downloaded from the CCDC.
;
_cell_angle_alpha 90
_cell_angle_beta 90
_cell_angle_gamma 90
_cell_formula_units_Z 2
_cell_length_a 17.58050(10)
_cell_length_b 17.58050(10)
_cell_length_c 16.51130(10)
_cell_measurement_reflns_used 30284
_cell_measurement_temperature 149.99(10)
_cell_measurement_theta_max 79.1560
_cell_measurement_theta_min 3.5260
_cell_volume 5103.21(5)
_computing_cell_refinement 'CrysAlisPro 1.171.42.49 (Rigaku OD, 2022)'
_computing_data_collection 'CrysAlisPro 1.171.42.49 (Rigaku OD, 2022)'
_computing_data_reduction 'CrysAlisPro 1.171.42.49 (Rigaku OD, 2022)'
_computing_molecular_graphics 'Olex2 1.5 (Dolomanov et al., 2009)'
_computing_publication_material 'Olex2 1.5 (Dolomanov et al., 2009)'
_computing_structure_refinement 'SHELXL 2019/3 (Sheldrick, 2015)'
_computing_structure_solution 'SHELXT 2018/2 (Sheldrick, 2018)'
_diffrn_ambient_environment N~2~
_diffrn_ambient_temperature 149.99(10)
_diffrn_detector 'Hybrid Pixel Array Detector'
_diffrn_detector_area_resol_mean 10.0000
_diffrn_detector_type HyPix
_diffrn_measured_fraction_theta_full 1.000
_diffrn_measured_fraction_theta_max 1.000
_diffrn_measurement_details
;
List of Runs (angles in degrees, time in seconds):

  # Type    Start    End  Width  t~exp~   \w     \q     \k     \f   Frames
#--------------------------------------------------------------------------
  1  \w    -65.00 -40.00   0.50    2.00    -- -106.00  57.00-120.00   50
  2  \w    -64.00 -37.00   0.50    2.00    -- -106.00  57.00 -30.00   54
  3  \w    -65.00 -34.00   0.50    2.00    -- -106.00  57.00   0.00   62
  4  \w    -64.00 -39.00   0.50    2.00    -- -106.00  57.00  30.00   50
  5  \w   -134.00 -99.00   0.50    2.00    -- -106.00   0.00 -30.00   70
  6  \w   -139.00-100.00   0.50    2.00    -- -106.00   0.00 -90.00   78
  7  \w   -160.00-108.00   0.50    2.00    -- -106.00 -19.00-180.00  104
  8  \w   -171.00-130.00   0.50    2.00    -- -106.00 -38.00   0.00   82
  9  \w   -125.00-100.00   0.50    2.00    -- -106.00 -38.00   0.00   50
 10  \w    -54.00  -7.00   0.50    0.50    --  -49.80 111.00   7.00   94
 11  \w    -98.00 -70.00   0.50    2.00    -- -106.00 111.00   7.00   56
 12  \w   -119.00 -35.00   0.50    0.50    --  -49.80 -77.00  30.00  168
 13  \w   -113.00 -73.00   0.50    0.50    --  -49.80-126.00 -30.00   80
 14  \w   -164.00 -95.00   0.50    2.00    -- -106.00-111.00 -86.00  138
 15  \w   -113.00 -87.00   0.50    0.50    --  -49.80-126.00 120.00   52
 16  \w    -22.00  24.00   0.50    0.50    --   49.80 -19.00-180.00   92
 17  \w     41.00  92.00   0.50    2.00    --  111.50 -77.00 -90.00  102
 18  \w     51.00  87.00   0.50    2.00    --  111.50 -77.00 -60.00   72
 19  \w     54.00  90.00   0.50    2.00    --  111.50 -77.00 -30.00   72
 20  \w     64.00 100.00   0.50    2.00    --  111.50-111.00 -86.00   72
 21  \w     82.00 113.00   0.50    2.00    --  111.50-126.00 -30.00   62
 22  \w     42.00  68.00   0.50    2.00    --  111.50-126.00 -30.00   52
 23  \w     29.00  84.00   0.50    0.50    --   49.80-111.00 -86.00  110
 24  \w     76.00 116.00   0.50    2.00    --  111.50   0.00 -30.00   80
 25  \w    103.00 158.00   0.50    2.00    --  111.50 111.00   7.00  110
 26  \w     76.00 109.00   0.50    0.50    --   49.80 126.00 -90.00   66
;
_diffrn_measurement_device 'four-circle diffractometer'
_diffrn_measurement_device_type 'XtaLAB Synergy, Single source at home/near, HyPix'
_diffrn_measurement_method '\w scans'
_diffrn_orient_matrix_type 'CrysAlisPro convention (1999,Acta A55,543-557)'
_diffrn_orient_matrix_UB_11 -0.0521191000
_diffrn_orient_matrix_UB_12 -0.0656587000
_diffrn_orient_matrix_UB_13 -0.0272746000
_diffrn_orient_matrix_UB_21 -0.0681059000
_diffrn_orient_matrix_UB_22 0.0550651000
_diffrn_orient_matrix_UB_23 -0.0031350000
_diffrn_orient_matrix_UB_31 0.0183314000
_diffrn_orient_matrix_UB_32 0.0180869000
_diffrn_orient_matrix_UB_33 -0.0891498000
_diffrn_radiation_monochromator mirror
_diffrn_radiation_probe x-ray
_diffrn_radiation_type 'Cu K\a'
_diffrn_radiation_wavelength 1.54184
_diffrn_reflns_av_R_equivalents 0.0262
_diffrn_reflns_av_unetI/netI 0.0133
_diffrn_reflns_Laue_measured_fraction_full 1.000
_diffrn_reflns_Laue_measured_fraction_max 1.000
_diffrn_reflns_limit_h_max 21
_diffrn_reflns_limit_h_min -21
_diffrn_reflns_limit_k_max 21
_diffrn_reflns_limit_k_min -19
_diffrn_reflns_limit_l_max 16
_diffrn_reflns_limit_l_min -19
_diffrn_reflns_number 35230
_diffrn_reflns_point_group_measured_fraction_full 0.999
_diffrn_reflns_point_group_measured_fraction_max 0.999
_diffrn_reflns_theta_full 67.027
_diffrn_reflns_theta_max 67.027
_diffrn_reflns_theta_min 3.555
_diffrn_source 'micro-focus sealed X-ray tube'
_diffrn_source_type 'PhotonJet (Cu) X-ray Source'
_exptl_absorpt_coefficient_mu 15.480
_exptl_absorpt_correction_T_max 0.618
_exptl_absorpt_correction_T_min 0.341
_exptl_absorpt_correction_type gaussian
_exptl_absorpt_process_details
;
CrysAlisPro 1.171.42.49 (Rigaku Oxford Diffraction, 2022)
Numerical absorption correction based on gaussian integration over
a multifaceted crystal model
Empirical absorption correction using spherical harmonics,
implemented in SCALE3 ABSPACK scaling algorithm.
;
_exptl_crystal_colour 'dark blue'
_exptl_crystal_colour_modifier dark
_exptl_crystal_colour_primary blue
_exptl_crystal_density_diffrn 1.930
_exptl_crystal_description block
_exptl_crystal_F_000 2904
_exptl_crystal_size_max 0.17
_exptl_crystal_size_mid 0.16
_exptl_crystal_size_min 0.16
_refine_diff_density_max 0.666
_refine_diff_density_min -0.846
_refine_diff_density_rms 0.094
_refine_ls_abs_structure_details
;
 Flack x determined using 1960 quotients [(I+)-(I-)]/[(I+)+(I-)]
 (Parsons, Flack and Wagner, Acta Cryst. B69 (2013) 249-259).
;
_refine_ls_abs_structure_Flack -0.004(3)
_refine_ls_extinction_method none
_refine_ls_goodness_of_fit_ref 1.039
_refine_ls_hydrogen_treatment mixed
_refine_ls_matrix_type full
_refine_ls_number_parameters 331
_refine_ls_number_reflns 4546
_refine_ls_number_restraints 18
_refine_ls_restrained_S_all 1.037
_refine_ls_R_factor_all 0.0322
_refine_ls_R_factor_gt 0.0320
_refine_ls_shift/su_max 0.001
_refine_ls_shift/su_mean 0.000
_refine_ls_structure_factor_coef Fsqd
_refine_ls_weighting_details 'w=1/[\s^2^(Fo^2^)+(0.0436P)^2^+20.8085P] where P=(Fo^2^+2Fc^2^)/3'
_refine_ls_weighting_scheme calc
_refine_ls_wR_factor_gt 0.0829
_refine_ls_wR_factor_ref 0.0830
_reflns_Friedel_coverage 0.804
_reflns_Friedel_fraction_full 0.998
_reflns_Friedel_fraction_max 0.998
_reflns_number_gt 4520
_reflns_number_total 4546
_reflns_threshold_expression 'I > 2\s(I)'
_cod_data_source_file d4dt02054e2.cif
_cod_data_source_block tb4cu6_new
_cod_depositor_comments 'Adding full bibliography for 7717055--7717058.cif.'
_cod_original_cell_volume 5103.21(7)
_cod_database_code 7717058
_shelx_shelxl_version_number 2019/3
_chemical_oxdiff_formula 'C72 H86 Cu6 Tb4 N18 O44'
_shelx_space_group_comment
;
The symmetry employed for this shelxl refinement is uniquely defined
by the following loop, which should always be used as a source of
symmetry information in preference to the above space-group names.
They are only intended as comments.
;
_shelx_estimated_absorpt_t_max 0.191
_shelx_estimated_absorpt_t_min 0.178
_olex2_refinement_description
;
1. Fixed Uiso
 At 1.2 times of:
  All C(H) groups, All C(H,H) groups
 At 1.5 times of:
  All C(H,H,H) groups, All O(H) groups
2. Restrained distances
 O5-H5
 0.87 with sigma of 0.01
 C11-H5
 1.884088 with sigma of 0.02
 Cu2-H5
 3.113764 with sigma of 0.02
3. Rigid bond restraints
 O10, O9
 with sigma for 1-2 distances of 0.001 and sigma for 1-3 distances of 0.001
 N5, C18, C19
 with sigma for 1-2 distances of 0.001 and sigma for 1-3 distances of 0.001
4. Uiso/Uaniso restraints and constraints
C19 \\sim C18 \\sim N5: within 2A with sigma of 0.001 and sigma for terminal
atoms of 0.002 within 2A
N5 \\sim C18 \\sim C19: within 2A with sigma of 0.001 and sigma for terminal
atoms of 0.002 within 2A
Uanis(O11) = Uanis(O10) = Uanis(O9)
5. Rigid body (RIGU) restrains
 O10, O9
 with sigma for 1-2 distances of 0.001 and sigma for 1-3 distances of 0.001
6. Others
 Fixed Sof: N5(0.75) C19(0.75) H19a(0.75) H19b(0.75) H19c(0.75) C18(0.75)
7.a Ternary CH refined with riding coordinates:
 C12(H12)
7.b Secondary CH2 refined with riding coordinates:
 C3(H3a,H3b), C1(H1a,H1b), C2(H2a,H2b), C10(H10a,H10b), C11(H11a,H11b)
7.c Aromatic/amide H refined with riding coordinates:
 C6(H6), C17(H17), C7(H7), C8(H8), C14(H14), C9(H9), C15(H15), C16(H16)
7.d Idealised Me refined as rotating group:
 C19(H19a,H19b,H19c)
;
_smtbx_masks_void_probe_radius 1.2
_smtbx_masks_void_truncation_radius 1.2
_olex2_submission_special_instructions 'No special instructions were received'
_oxdiff_exptl_absorpt_empirical_details
;
Empirical correction (ABSPACK) includes:
- Absorption correction using spherical harmonics
- Frame scaling
- B-factor correction
;
_oxdiff_exptl_absorpt_empirical_full_max 1.175
_oxdiff_exptl_absorpt_empirical_full_min 0.842

loop_
_space_group_symop_operation_xyz
'x, y, z'
'-x, -y, z'
'y, -x, -z'
'-y, x, -z'
'-x+1/2, y+1/2, -z+1/2'
'x+1/2, -y+1/2, -z+1/2'
'-y+1/2, -x+1/2, z+1/2'
'y+1/2, x+1/2, z+1/2'

loop_
_atom_site_label
_atom_site_type_symbol
_atom_site_fract_x
_atom_site_fract_y
_atom_site_fract_z
_atom_site_U_iso_or_equiv
_atom_site_adp_type
_atom_site_occupancy
_atom_site_site_symmetry_order
_atom_site_calc_flag
_atom_site_refinement_flags_posn
_atom_site_refinement_flags_adp
_atom_site_refinement_flags_occupancy
_atom_site_disorder_assembly
_atom_site_disorder_group
Tb1 Tb 0.54002(2) 0.68136(2) 0.65923(3) 0.02067(13) Uani 1 1 d . . . . .
Cu1 Cu 0.500000 0.500000 0.65483(9) 0.0209(3) Uani 1 2 d S T P . .
Cu2 Cu 0.74393(6) 0.35399(6) 0.49220(6) 0.0236(2) Uani 1 1 d D . . . .
O1 O 0.5863(3) 0.5627(3) 0.6683(3) 0.0254(11) Uani 1 1 d . . . . .
O3 O 0.7022(3) 0.4546(3) 0.4757(3) 0.0259(11) Uani 1 1 d . . . . .
O4 O 0.7091(4) 0.3383(3) 0.3830(3) 0.0337(13) Uani 1 1 d . . . . .
O2 O 0.5551(3) 0.4079(3) 0.6362(3) 0.0224(11) Uani 1 1 d . . . . .
O6 O 0.6084(3) 0.6998(4) 0.7888(3) 0.0339(13) Uani 1 1 d . . . . .
O8 O 0.5578(4) 0.6912(4) 0.9089(3) 0.0428(16) Uani 1 1 d . . . . .
N1 N 0.7937(3) 0.3906(3) 0.5942(4) 0.0224(12) Uani 1 1 d . . . . .
N3 N 0.5525(3) 0.6877(4) 0.8348(4) 0.0298(14) Uani 1 1 d . . . . .
N2 N 0.7593(4) 0.2428(3) 0.5142(4) 0.0242(13) Uani 1 1 d . . . . .
O7 O 0.4896(3) 0.6740(5) 0.7999(4) 0.0474(18) Uani 1 1 d . . . . .
C6 C 0.8124(4) 0.4848(4) 0.6949(5) 0.0269(16) Uani 1 1 d . . . . .
H6 H 0.792924 0.525673 0.726241 0.032 Uiso 1 1 calc R U . . .
O9 O 0.5240(4) 0.8190(4) 0.6878(5) 0.0605(12) Uani 1 1 d . . . . .
O5 O 0.8648(4) 0.3354(5) 0.4253(5) 0.058(2) Uani 1 1 d D . . . .
H5 H 0.908(3) 0.359(5) 0.423(6) 0.086 Uiso 1 1 d D U . . .
C13 C 0.7833(5) 0.1964(5) 0.4545(5) 0.0321(18) Uani 1 1 d . . . . .
O10 O 0.4200(4) 0.7587(4) 0.6639(6) 0.0605(12) Uani 1 1 d . . . . .
C5 C 0.7661(4) 0.4487(4) 0.6389(4) 0.0210(15) Uani 1 1 d . . . . .
C3 C 0.6738(4) 0.5022(4) 0.5377(4) 0.0216(14) Uani 1 1 d . . . . .
H3A H 0.619202 0.511833 0.527366 0.026 Uiso 1 1 calc R U . . .
H3B H 0.700517 0.551714 0.534817 0.026 Uiso 1 1 calc R U . . .
C1 C 0.6584(4) 0.5334(5) 0.6847(4) 0.0267(16) Uani 1 1 d . . . . .
H1A H 0.658957 0.512415 0.740305 0.032 Uiso 1 1 calc R U . . .
H1B H 0.696072 0.575196 0.682368 0.032 Uiso 1 1 calc R U . . .
C4 C 0.6825(4) 0.4703(4) 0.6246(4) 0.0200(14) Uani 1 1 d . . . . .
C17 C 0.7443(4) 0.2133(4) 0.5877(5) 0.0284(16) Uani 1 1 d . . . . .
H17 H 0.727574 0.246264 0.629687 0.034 Uiso 1 1 calc R U . . .
C7 C 0.8875(4) 0.4612(5) 0.7054(5) 0.0321(18) Uani 1 1 d . . . . .
H7 H 0.919631 0.486423 0.743125 0.039 Uiso 1 1 calc R U . . .
N4 N 0.4509(5) 0.8175(5) 0.6898(6) 0.052(2) Uani 1 1 d . . . . .
C8 C 0.9143(4) 0.4013(5) 0.6607(6) 0.0325(16) Uani 1 1 d . . . . .
H8 H 0.965067 0.383661 0.667075 0.039 Uiso 1 1 calc R U . . .
C14 C 0.7930(6) 0.1195(5) 0.4685(5) 0.041(2) Uani 1 1 d . . . . .
H14 H 0.810380 0.087057 0.426396 0.049 Uiso 1 1 calc R U . . .
C2 C 0.6343(4) 0.3974(4) 0.6393(4) 0.0223(15) Uani 1 1 d . . . . .
H2A H 0.648668 0.358931 0.598318 0.027 Uiso 1 1 calc R U . . .
H2B H 0.647645 0.376530 0.693185 0.027 Uiso 1 1 calc R U . . .
C9 C 0.8657(4) 0.3674(5) 0.6062(5) 0.0299(17) Uani 1 1 d . . . . .
H9 H 0.883936 0.325516 0.575468 0.036 Uiso 1 1 calc R U . . .
C12 C 0.7950(6) 0.2284(5) 0.3715(5) 0.041(2) Uani 1 1 d . . . . .
H12 H 0.803898 0.184283 0.334428 0.049 Uiso 1 1 calc R U . . .
C15 C 0.7773(7) 0.0902(5) 0.5444(6) 0.049(3) Uani 1 1 d . . . . .
H15 H 0.783659 0.037468 0.554881 0.058 Uiso 1 1 calc R U . . .
C10 C 0.7230(7) 0.2694(5) 0.3411(6) 0.050(3) Uani 1 1 d . . . . .
H10A H 0.728585 0.280358 0.282602 0.060 Uiso 1 1 calc R U . . .
H10B H 0.678626 0.235330 0.347905 0.060 Uiso 1 1 calc R U . . .
C16 C 0.7525(6) 0.1377(5) 0.6039(6) 0.043(2) Uani 1 1 d . . . . .
H16 H 0.740933 0.118351 0.656197 0.051 Uiso 1 1 calc R U . . .
C11 C 0.8632(7) 0.2786(7) 0.3653(7) 0.062(3) Uani 1 1 d D . . . .
H11A H 0.909688 0.247035 0.370034 0.075 Uiso 1 1 calc R U . . .
H11B H 0.863788 0.302964 0.311262 0.075 Uiso 1 1 calc R U . . .
N5 N 1.0030(9) 0.4046(9) 0.4360(11) 0.081(3) Uani 0.75 1 d . U P . .
C19 C 1.1246(10) 0.4419(11) 0.4984(14) 0.081(3) Uani 0.75 1 d . U P . .
H19A H 1.148793 0.478157 0.461368 0.122 Uiso 0.75 1 calc R U P . .
H19B H 1.157415 0.397232 0.504788 0.122 Uiso 0.75 1 calc R U P . .
H19C H 1.116929 0.466103 0.551248 0.122 Uiso 0.75 1 calc R U P . .
C18 C 1.0566(10) 0.4202(11) 0.4678(14) 0.081(3) Uani 0.75 1 d . U P . .
O11 O 0.4133(4) 0.8696(4) 0.7189(5) 0.0605(12) Uani 1 1 d . . . . .

loop_
_atom_site_aniso_label
_atom_site_aniso_U_11
_atom_site_aniso_U_22
_atom_site_aniso_U_33
_atom_site_aniso_U_23
_atom_site_aniso_U_13
_atom_site_aniso_U_12
Tb1 0.0182(2) 0.0249(2) 0.0189(2) -0.00380(18) 0.00042(18) -0.00436(16)
Cu1 0.0153(7) 0.0244(7) 0.0231(7) 0.000 0.000 -0.0023(5)
Cu2 0.0291(6) 0.0211(5) 0.0205(5) -0.0002(4) 0.0017(4) 0.0080(4)
O1 0.018(2) 0.029(3) 0.029(3) -0.008(2) 0.001(2) 0.0016(19)
O3 0.030(3) 0.030(3) 0.018(2) 0.000(2) 0.001(2) 0.007(2)
O4 0.061(4) 0.018(3) 0.022(3) -0.003(2) -0.004(2) 0.014(3)
O2 0.015(2) 0.026(3) 0.027(3) -0.001(2) 0.0032(19) -0.0065(19)
O6 0.023(3) 0.054(4) 0.025(3) -0.006(3) 0.002(2) -0.010(3)
O8 0.039(3) 0.071(5) 0.018(3) -0.004(3) 0.005(2) -0.006(3)
N1 0.022(3) 0.020(3) 0.026(3) 0.003(3) 0.001(3) 0.002(2)
N3 0.021(3) 0.043(4) 0.025(3) -0.005(3) 0.005(3) -0.005(3)
N2 0.029(3) 0.024(3) 0.020(3) 0.003(2) 0.002(3) 0.007(3)
O7 0.020(3) 0.094(6) 0.028(3) -0.011(4) 0.004(2) -0.016(3)
C6 0.024(4) 0.028(4) 0.028(4) 0.000(3) 0.000(3) 0.004(3)
O9 0.042(2) 0.044(2) 0.095(3) -0.029(2) -0.017(2) 0.0096(17)
O5 0.060(5) 0.064(5) 0.049(4) 0.007(4) 0.016(4) 0.004(4)
C13 0.040(5) 0.023(4) 0.033(4) -0.001(3) -0.004(4) 0.005(3)
O10 0.042(2) 0.044(2) 0.095(3) -0.029(2) -0.017(2) 0.0096(17)
C5 0.016(3) 0.025(4) 0.022(4) 0.004(3) 0.002(3) 0.002(3)
C3 0.022(3) 0.022(3) 0.021(3) -0.001(3) 0.002(3) 0.001(3)
C1 0.021(4) 0.036(4) 0.024(4) -0.009(3) -0.002(3) 0.001(3)
C4 0.012(3) 0.027(4) 0.021(3) 0.000(3) 0.001(3) -0.007(3)
C17 0.029(4) 0.031(4) 0.025(4) 0.001(3) -0.001(3) 0.001(3)
C7 0.020(4) 0.041(5) 0.036(4) 0.005(4) -0.009(3) -0.007(3)
N4 0.046(5) 0.040(4) 0.070(6) -0.024(4) -0.020(4) 0.012(4)
C8 0.019(3) 0.034(4) 0.044(4) 0.008(4) -0.003(4) 0.003(3)
C14 0.066(6) 0.025(4) 0.031(4) -0.004(3) 0.000(4) 0.019(4)
C2 0.019(4) 0.025(4) 0.023(4) 0.001(3) 0.005(3) -0.006(3)
C9 0.023(4) 0.027(4) 0.040(5) 0.004(3) 0.004(3) 0.002(3)
C12 0.061(6) 0.032(5) 0.029(4) -0.002(3) 0.009(4) 0.020(4)
C15 0.072(7) 0.028(5) 0.046(5) 0.006(4) 0.004(5) 0.006(5)
C10 0.098(8) 0.031(4) 0.021(4) -0.011(4) -0.013(5) 0.025(5)
C16 0.061(6) 0.033(5) 0.034(5) 0.011(4) -0.003(4) -0.007(4)
C11 0.077(8) 0.060(7) 0.049(6) 0.003(5) 0.030(6) 0.020(6)
N5 0.058(6) 0.074(6) 0.112(9) -0.031(6) 0.017(6) -0.014(5)
C19 0.059(6) 0.073(7) 0.111(9) -0.032(6) 0.017(6) -0.013(5)
C18 0.058(5) 0.072(6) 0.111(9) -0.032(6) 0.018(6) -0.014(5)
O11 0.042(2) 0.044(2) 0.095(3) -0.029(2) -0.017(2) 0.0096(17)

loop_
_atom_type_symbol
_atom_type_description
_atom_type_scat_dispersion_real
_atom_type_scat_dispersion_imag
_atom_type_scat_source
C C 0.0181 0.0091 'International Tables Vol C Tables 4.2.6.8 and 6.1.1.4'
H H 0.0000 0.0000 'International Tables Vol C Tables 4.2.6.8 and 6.1.1.4'
Cu Cu -1.9646 0.5888 'International Tables Vol C Tables 4.2.6.8 and 6.1.1.4'
N N 0.0311 0.0180 'International Tables Vol C Tables 4.2.6.8 and 6.1.1.4'
O O 0.0492 0.0322 'International Tables Vol C Tables 4.2.6.8 and 6.1.1.4'
Tb Tb -9.1472 9.1891 'International Tables Vol C Tables 4.2.6.8 and 6.1.1.4'

loop_
_exptl_crystal_face_index_h
_exptl_crystal_face_index_k
_exptl_crystal_face_index_l
_exptl_crystal_face_perp_dist
-6 -8 -5 0.0780
7 -3 8 0.0860
-8 3 -8 0.0782
-10 0 5 0.0954
-7 -1 9 0.0948
10 -1 -6 0.0671
-10 1 5 0.0937
3 -3 10 0.0966
-9 5 5 0.0868
-7 2 8 0.0927
-1 11 0 0.0861
-2 9 6 0.0836
-3 3 10 0.0961
2 7 -8 0.0689
3 -5 -9 0.1082
-2 -7 8 0.0855
5 10 0 0.0774
5 9 -5 0.0755
3 8 8 0.0849
8 8 0 0.0717
4 5 -9 0.0717
7 8 -4 0.0719
6 7 7 0.0844
4 5 9 0.0925
9 5 -5 0.0665
10 4 4 0.0823
6 2 9 0.0901
9 2 -7 0.0609
9 -5 -5 0.0685
4 -6 8 0.0867
9 -7 1 0.0737
-9 -6 4 0.0908
-4 -9 -5 0.0805
-2 9 -7 0.0724
-6 9 3 0.0770
-6 10 -2 0.0742
8 -6 5 0.0784
10 -5 0 0.0781

loop_
_geom_angle_atom_site_label_1
_geom_angle_atom_site_label_2
_geom_angle_atom_site_label_3
_geom_angle
_geom_angle_site_symmetry_1
_geom_angle_site_symmetry_3
_geom_angle_publ_flag
Cu1 Tb1 Cu2 115.43(3) . 4_656 ?
O1 Tb1 Cu1 34.10(12) . . ?
O1 Tb1 Cu2 98.94(14) . 4_656 ?
O1 Tb1 O3 101.61(19) . 4_656 ?
O1 Tb1 O4 83.1(2) . 4_656 ?
O1 Tb1 O2 69.16(17) . 2_665 ?
O1 Tb1 O6 83.6(2) . . ?
O1 Tb1 N3 86.7(2) . . ?
O1 Tb1 O7 91.0(2) . . ?
O1 Tb1 O9 159.2(2) . . ?
O1 Tb1 O10 143.7(2) . . ?
O1 Tb1 N4 161.8(2) . . ?
O3 Tb1 Cu1 98.35(13) 4_656 . ?
O3 Tb1 Cu2 34.63(14) 4_656 4_656 ?
O3 Tb1 O4 68.20(19) 4_656 4_656 ?
O3 Tb1 O2 88.73(18) 4_656 2_665 ?
O3 Tb1 O6 144.15(19) 4_656 . ?
O3 Tb1 N3 166.65(19) 4_656 . ?
O3 Tb1 O7 160.6(2) 4_656 . ?
O3 Tb1 O9 92.0(2) 4_656 . ?
O3 Tb1 O10 88.7(3) 4_656 . ?
O3 Tb1 N4 93.5(2) 4_656 . ?
O4 Tb1 Cu1 113.61(17) 4_656 . ?
O4 Tb1 Cu2 34.62(14) 4_656 4_656 ?
O4 Tb1 O2 139.7(2) 4_656 2_665 ?
O4 Tb1 O6 77.41(18) 4_656 . ?
O4 Tb1 N3 102.88(18) 4_656 . ?
O4 Tb1 O7 128.61(19) 4_656 . ?
O4 Tb1 O9 87.5(2) 4_656 . ?
O4 Tb1 O10 132.5(3) 4_656 . ?
O4 Tb1 N4 112.3(3) 4_656 . ?
O2 Tb1 Cu1 35.17(12) 2_665 . ?
O2 Tb1 Cu2 120.41(12) 2_665 4_656 ?
O2 Tb1 O6 125.41(18) 2_665 . ?
O2 Tb1 N3 104.09(18) 2_665 . ?
O2 Tb1 O7 82.0(2) 2_665 . ?
O2 Tb1 O9 127.4(2) 2_665 . ?
O2 Tb1 O10 76.4(2) 2_665 . ?
O2 Tb1 N4 101.3(2) 2_665 . ?
O6 Tb1 Cu1 104.57(15) . . ?
O6 Tb1 Cu2 109.63(13) . 4_656 ?
O6 Tb1 N3 25.47(18) . . ?
O6 Tb1 O7 51.21(18) . . ?
O6 Tb1 O9 76.3(2) . . ?
O6 Tb1 O10 108.1(2) . . ?
O6 Tb1 N4 90.2(2) . . ?
N3 Tb1 Cu1 94.35(14) . . ?
N3 Tb1 Cu2 134.27(13) . 4_656 ?
O7 Tb1 Cu1 83.9(2) . . ?
O7 Tb1 Cu2 157.44(16) . 4_656 ?
O7 Tb1 N3 25.74(18) . . ?
O7 Tb1 O10 72.6(3) . . ?
O7 Tb1 N4 71.9(3) . . ?
O9 Tb1 Cu1 158.74(19) . . ?
O9 Tb1 Cu2 83.3(2) . 4_656 ?
O9 Tb1 N3 77.4(2) . . ?
O9 Tb1 O7 80.4(3) . . ?
O9 Tb1 O10 51.1(2) . . ?
O9 Tb1 N4 26.1(2) . . ?
O10 Tb1 Cu1 110.36(17) . . ?
O10 Tb1 Cu2 108.5(2) . 4_656 ?
O10 Tb1 N3 90.7(2) . . ?
O10 Tb1 N4 25.3(2) . . ?
N4 Tb1 Cu1 133.80(19) . . ?
N4 Tb1 Cu2 99.3(2) . 4_656 ?
N4 Tb1 N3 80.5(2) . . ?
Tb1 Cu1 Tb1 177.46(6) 2_665 . ?
O1 Cu1 Tb1 41.78(15) . . ?
O1 Cu1 Tb1 137.77(16) 2_665 . ?
O1 Cu1 Tb1 41.78(15) 2_665 2_665 ?
O1 Cu1 Tb1 137.77(16) . 2_665 ?
O1 Cu1 O1 166.5(3) 2_665 . ?
O1 Cu1 O2 96.1(2) . . ?
O1 Cu1 O2 96.1(2) 2_665 2_665 ?
O1 Cu1 O2 86.1(2) . 2_665 ?
O1 Cu1 O2 86.1(2) 2_665 . ?
O2 Cu1 Tb1 44.45(14) 2_665 . ?
O2 Cu1 Tb1 44.45(14) . 2_665 ?
O2 Cu1 Tb1 136.14(14) . . ?
O2 Cu1 Tb1 136.14(14) 2_665 2_665 ?
O2 Cu1 O2 161.5(3) . 2_665 ?
O3 Cu2 Tb1 41.57(15) . 3_566 ?
O3 Cu2 N1 89.5(2) . . ?
O3 Cu2 N2 165.4(2) . . ?
O3 Cu2 O5 113.1(2) . . ?
O4 Cu2 Tb1 42.80(15) . 3_566 ?
O4 Cu2 O3 83.0(2) . . ?
O4 Cu2 N1 166.5(3) . . ?
O4 Cu2 N2 94.2(2) . . ?
O4 Cu2 O5 80.3(3) . . ?
N1 Cu2 Tb1 126.86(17) . 3_566 ?
N1 Cu2 N2 95.8(2) . . ?
N1 Cu2 O5 92.5(3) . . ?
N2 Cu2 Tb1 136.94(18) . 3_566 ?
N2 Cu2 O5 80.4(3) . . ?
O5 Cu2 Tb1 91.31(19) . 3_566 ?
Cu1 O1 Tb1 104.1(2) . . ?
C1 O1 Tb1 133.3(5) . . ?
C1 O1 Cu1 122.5(5) . . ?
Cu2 O3 Tb1 103.8(2) . 3_566 ?
C3 O3 Tb1 129.3(4) . 3_566 ?
C3 O3 Cu2 124.9(4) . . ?
Cu2 O4 Tb1 102.6(2) . 3_566 ?
C10 O4 Tb1 133.2(5) . 3_566 ?
C10 O4 Cu2 121.7(5) . . ?
Cu1 O2 Tb1 100.4(2) . 2_665 ?
C2 O2 Tb1 128.2(4) . 2_665 ?
C2 O2 Cu1 127.4(4) . . ?
N3 O6 Tb1 96.9(4) . . ?
C5 N1 Cu2 123.1(5) . . ?
C9 N1 Cu2 115.9(5) . . ?
C9 N1 C5 119.1(7) . . ?
O6 N3 Tb1 57.6(3) . . ?
O6 N3 O7 115.9(6) . . ?
O8 N3 Tb1 179.4(6) . . ?
O8 N3 O6 122.2(6) . . ?
O8 N3 O7 121.8(6) . . ?
O7 N3 Tb1 58.3(4) . . ?
C13 N2 Cu2 120.0(5) . . ?
C17 N2 Cu2 120.7(5) . . ?
C17 N2 C13 119.3(7) . . ?
N3 O7 Tb1 95.9(4) . . ?
C5 C6 H6 119.9 . . ?
C5 C6 C7 120.2(7) . . ?
C7 C6 H6 119.9 . . ?
N4 O9 Tb1 95.6(5) . . ?
Cu2 O5 H5 136(3) . . ?
C11 O5 Cu2 113.6(7) . . ?
C11 O5 H5 109(2) . . ?
N2 C13 C14 120.5(8) . . ?
N2 C13 C12 119.1(7) . . ?
C14 C13 C12 120.3(8) . . ?
N4 O10 Tb1 95.3(5) . . ?
N1 C5 C6 120.0(6) . . ?
N1 C5 C4 116.5(6) . . ?
C6 C5 C4 123.5(6) . . ?
O3 C3 H3A 108.5 . . ?
O3 C3 H3B 108.5 . . ?
O3 C3 C4 115.0(6) . . ?
H3A C3 H3B 107.5 . . ?
C4 C3 H3A 108.5 . . ?
C4 C3 H3B 108.5 . . ?
O1 C1 H1A 109.0 . . ?
O1 C1 H1B 109.0 . . ?
O1 C1 C4 112.9(6) . . ?
H1A C1 H1B 107.8 . . ?
C4 C1 H1A 109.0 . . ?
C4 C1 H1B 109.0 . . ?
C5 C4 C3 109.0(5) . . ?
C5 C4 C1 109.9(6) . . ?
C5 C4 C2 107.1(6) . . ?
C3 C4 C2 113.0(6) . . ?
C1 C4 C3 107.9(6) . . ?
C1 C4 C2 110.0(6) . . ?
N2 C17 H17 119.0 . . ?
N2 C17 C16 122.1(8) . . ?
C16 C17 H17 119.0 . . ?
C6 C7 H7 120.4 . . ?
C8 C7 C6 119.1(7) . . ?
C8 C7 H7 120.4 . . ?
O9 N4 Tb1 58.2(4) . . ?
O10 N4 Tb1 59.4(4) . . ?
O10 N4 O9 116.4(8) . . ?
O11 N4 Tb1 166.8(8) . . ?
O11 N4 O9 122.3(8) . . ?
O11 N4 O10 121.3(9) . . ?
C7 C8 H8 121.0 . . ?
C7 C8 C9 118.1(7) . . ?
C9 C8 H8 121.0 . . ?
C13 C14 H14 120.3 . . ?
C13 C14 C15 119.5(8) . . ?
C15 C14 H14 120.3 . . ?
O2 C2 C4 115.2(6) . . ?
O2 C2 H2A 108.5 . . ?
O2 C2 H2B 108.5 . . ?
C4 C2 H2A 108.5 . . ?
C4 C2 H2B 108.5 . . ?
H2A C2 H2B 107.5 . . ?
N1 C9 C8 123.4(8) . . ?
N1 C9 H9 118.3 . . ?
C8 C9 H9 118.3 . . ?
C13 C12 H12 106.9 . . ?
C13 C12 C10 111.2(8) . . ?
C10 C12 H12 106.9 . . ?
C11 C12 C13 113.4(9) . . ?
C11 C12 H12 106.9 . . ?
C11 C12 C10 111.2(8) . . ?
C14 C15 H15 120.3 . . ?
C16 C15 C14 119.3(9) . . ?
C16 C15 H15 120.3 . . ?
O4 C10 C12 112.5(8) . . ?
O4 C10 H10A 109.1 . . ?
O4 C10 H10B 109.1 . . ?
C12 C10 H10A 109.1 . . ?
C12 C10 H10B 109.1 . . ?
H10A C10 H10B 107.8 . . ?
C17 C16 H16 120.3 . . ?
C15 C16 C17 119.4(9) . . ?
C15 C16 H16 120.3 . . ?
O5 C11 C12 112.8(8) . . ?
O5 C11 H11A 109.0 . . ?
O5 C11 H11B 109.0 . . ?
C12 C11 H11A 109.0 . . ?
C12 C11 H11B 109.0 . . ?
H11A C11 H11B 107.8 . . ?
H19A C19 H19B 109.5 . . ?
H19A C19 H19C 109.5 . . ?
H19B C19 H19C 109.5 . . ?
C18 C19 H19A 109.5 . . ?
C18 C19 H19B 109.5 . . ?
C18 C19 H19C 109.5 . . ?
N5 C18 C19 174(3) . . ?

loop_
_geom_bond_atom_site_label_1
_geom_bond_atom_site_label_2
_geom_bond_distance
_geom_bond_site_symmetry_2
_geom_bond_publ_flag
Tb1 Cu1 3.2659(4) . ?
Tb1 Cu2 3.3066(11) 4_656 ?
Tb1 O1 2.244(5) . ?
Tb1 O3 2.259(5) 4_656 ?
Tb1 O4 2.302(5) 4_656 ?
Tb1 O2 2.325(5) 2_665 ?
Tb1 O6 2.475(5) . ?
Tb1 N3 2.909(7) . ?
Tb1 O7 2.489(6) . ?
Tb1 O9 2.481(7) . ?
Tb1 O10 2.511(7) . ?
Tb1 N4 2.905(8) . ?
Cu1 O1 1.888(5) 2_665 ?
Cu1 O1 1.888(5) . ?
Cu1 O2 1.912(5) . ?
Cu1 O2 1.912(5) 2_665 ?
Cu2 O3 1.935(6) . ?
Cu2 O4 1.925(6) . ?
Cu2 N1 2.004(6) . ?
Cu2 N2 2.007(6) . ?
Cu2 O5 2.417(7) . ?
O1 C1 1.396(9) . ?
O3 C3 1.414(8) . ?
O4 C10 1.415(9) . ?
O2 C2 1.405(8) . ?
O6 N3 1.260(8) . ?
O8 N3 1.229(9) . ?
N1 C5 1.350(9) . ?
N1 C9 1.344(10) . ?
N3 O7 1.270(9) . ?
N2 C13 1.347(10) . ?
N2 C17 1.346(10) . ?
C6 H6 0.9500 . ?
C6 C5 1.385(11) . ?
C6 C7 1.394(11) . ?
O9 N4 1.286(11) . ?
O5 H5 0.869(13) . ?
O5 C11 1.408(14) . ?
C13 C14 1.382(12) . ?
C13 C12 1.495(12) . ?
O10 N4 1.245(11) . ?
C5 C4 1.537(10) . ?
C3 H3A 0.9900 . ?
C3 H3B 0.9900 . ?
C3 C4 1.548(9) . ?
C1 H1A 0.9900 . ?
C1 H1B 0.9900 . ?
C1 C4 1.547(10) . ?
C4 C2 1.555(9) . ?
C17 H17 0.9500 . ?
C17 C16 1.363(12) . ?
C7 H7 0.9500 . ?
C7 C8 1.371(13) . ?
N4 O11 1.228(10) . ?
C8 H8 0.9500 . ?
C8 C9 1.377(12) . ?
C14 H14 0.9500 . ?
C14 C15 1.382(13) . ?
C2 H2A 0.9900 . ?
C2 H2B 0.9900 . ?
C9 H9 0.9500 . ?
C12 H12 1.0000 . ?
C12 C10 1.542(13) . ?
C12 C11 1.492(16) . ?
C15 H15 0.9500 . ?
C15 C16 1.361(14) . ?
C10 H10A 0.9900 . ?
C10 H10B 0.9900 . ?
C16 H16 0.9500 . ?
C11 H11A 0.9900 . ?
C11 H11B 0.9900 . ?
N5 C18 1.11(2) . ?
C19 H19A 0.9800 . ?
C19 H19B 0.9800 . ?
C19 H19C 0.9800 . ?
C19 C18 1.35(3) . ?

loop_
_geom_torsion_atom_site_label_1
_geom_torsion_atom_site_label_2
_geom_torsion_atom_site_label_3
_geom_torsion_atom_site_label_4
_geom_torsion
_geom_torsion_site_symmetry_1
_geom_torsion_site_symmetry_2
_geom_torsion_site_symmetry_3
_geom_torsion_site_symmetry_4
_geom_torsion_publ_flag
Tb1 Cu1 O1 Tb1 -176.26(8) 2_665 . . . ?
Tb1 Cu1 O1 C1 176.7(7) . . . . ?
Tb1 Cu1 O1 C1 0.5(7) 2_665 . . . ?
Tb1 O1 C1 C4 -132.9(6) . . . . ?
Tb1 O3 C3 C4 164.8(4) 3_566 . . . ?
Tb1 O4 C10 C12 131.4(7) 3_566 . . . ?
Tb1 O2 C2 C4 -177.2(4) 2_665 . . . ?
Tb1 O6 N3 O8 -179.3(7) . . . . ?
Tb1 O6 N3 O7 -1.3(8) . . . . ?
Tb1 O9 N4 O10 -12.6(11) . . . . ?
Tb1 O9 N4 O11 164.4(10) . . . . ?
Tb1 O10 N4 O9 12.4(11) . . . . ?
Tb1 O10 N4 O11 -164.6(9) . . . . ?
Cu1 O1 C1 C4 51.5(8) . . . . ?
Cu1 O2 C2 C4 -24.4(8) . . . . ?
Cu2 O3 C3 C4 3.6(9) . . . . ?
Cu2 O4 C10 C12 -27.0(11) . . . . ?
Cu2 N1 C5 C6 -162.3(5) . . . . ?
Cu2 N1 C5 C4 18.5(8) . . . . ?
Cu2 N1 C9 C8 163.1(6) . . . . ?
Cu2 N2 C13 C14 -179.0(7) . . . . ?
Cu2 N2 C13 C12 -2.4(11) . . . . ?
Cu2 N2 C17 C16 178.3(7) . . . . ?
Cu2 O5 C11 C12 -15.8(11) . . . . ?
O1 Cu1 O1 Tb1 -95.68(19) 2_665 . . . ?
O1 Cu1 O1 C1 81.0(5) 2_665 . . . ?
O1 C1 C4 C5 172.2(6) . . . . ?
O1 C1 C4 C3 53.4(8) . . . . ?
O1 C1 C4 C2 -70.2(8) . . . . ?
O3 C3 C4 C5 53.5(8) . . . . ?
O3 C3 C4 C1 172.8(6) . . . . ?
O3 C3 C4 C2 -65.4(8) . . . . ?
O2 Cu1 O1 Tb1 165.7(2) . . . . ?
O2 Cu1 O1 Tb1 4.2(2) 2_665 . . . ?
O2 Cu1 O1 C1 -17.6(6) . . . . ?
O2 Cu1 O1 C1 -179.1(5) 2_665 . . . ?
O6 N3 O7 Tb1 1.3(8) . . . . ?
O8 N3 O7 Tb1 179.3(7) . . . . ?
N1 C5 C4 C3 -66.1(8) . . . . ?
N1 C5 C4 C1 175.9(6) . . . . ?
N1 C5 C4 C2 56.5(8) . . . . ?
N2 C13 C14 C15 0.6(15) . . . . ?
N2 C13 C12 C10 -54.2(11) . . . . ?
N2 C13 C12 C11 71.9(11) . . . . ?
N2 C17 C16 C15 0.7(15) . . . . ?
C6 C5 C4 C3 114.7(7) . . . . ?
C6 C5 C4 C1 -3.3(9) . . . . ?
C6 C5 C4 C2 -122.7(7) . . . . ?
C6 C7 C8 C9 0.8(12) . . . . ?
C13 N2 C17 C16 -0.1(12) . . . . ?
C13 C14 C15 C16 0.0(17) . . . . ?
C13 C12 C10 O4 70.5(11) . . . . ?
C13 C12 C11 O5 -51.4(12) . . . . ?
C5 N1 C9 C8 -1.9(11) . . . . ?
C5 C6 C7 C8 -1.1(12) . . . . ?
C5 C4 C2 O2 174.5(6) . . . . ?
C3 C4 C2 O2 -65.5(8) . . . . ?
C1 C4 C2 O2 55.1(8) . . . . ?
C17 N2 C13 C14 -0.5(13) . . . . ?
C17 N2 C13 C12 176.1(8) . . . . ?
C7 C6 C5 N1 -0.1(11) . . . . ?
C7 C6 C5 C4 179.0(7) . . . . ?
C7 C8 C9 N1 0.7(12) . . . . ?
C14 C13 C12 C10 122.4(10) . . . . ?
C14 C13 C12 C11 -111.5(10) . . . . ?
C14 C15 C16 C17 -0.6(17) . . . . ?
C9 N1 C5 C6 1.5(10) . . . . ?
C9 N1 C5 C4 -177.7(6) . . . . ?
C12 C13 C14 C15 -175.9(10) . . . . ?
C10 C12 C11 O5 74.7(11) . . . . ?
C11 C12 C10 O4 -56.8(11) . . . . ?

loop_
_exptl_oxdiff_crystal_face_indexfrac_h
_exptl_oxdiff_crystal_face_indexfrac_k
_exptl_oxdiff_crystal_face_indexfrac_l
_exptl_oxdiff_crystal_face_x
_exptl_oxdiff_crystal_face_y
_exptl_oxdiff_crystal_face_z
-6.0460 -8.1976 -4.8249 0.9850 -0.0245 0.1710
7.4701 -2.7180 7.6891 -0.4206 -0.6825 -0.5977
-7.5353 2.7116 -7.6347 0.4229 0.6864 0.5915
-10.0395 -0.1785 5.0813 0.3964 0.6580 -0.6403
-6.6241 -1.4279 8.6234 0.2038 0.3455 -0.9160
9.7457 -0.6003 -5.5379 -0.3175 -0.6794 0.6615
-9.9350 0.7290 5.2177 0.3276 0.7004 -0.6341
3.2927 -3.3867 9.7610 -0.2155 -0.4413 -0.8711
-9.0108 4.9571 4.6378 0.0177 0.8721 -0.4890
-6.8184 1.8008 8.4246 0.0074 0.5371 -0.8435
-0.6822 11.3979 -0.0329 -0.7119 0.6742 0.1966
-2.0351 9.0840 6.2019 -0.6595 0.6194 -0.4259
-2.5889 2.9003 10.0775 -0.3304 0.3044 -0.8934
1.5268 7.2037 -8.1970 -0.3290 0.3184 0.8890
2.5199 -5.3366 -9.1737 0.4693 -0.4367 0.7675
-1.5995 -6.8880 8.4208 0.3059 -0.2968 -0.9046
5.0132 10.2530 -0.0656 -0.9327 0.2234 0.2832
4.9307 9.0246 -4.6548 -0.7226 0.1757 0.6686
2.8228 7.5358 7.5977 -0.8491 0.1989 -0.4893
7.8231 8.3027 -0.1257 -0.9494 -0.0752 0.3048
4.3687 4.5730 -8.9256 -0.2845 -0.0177 0.9585
7.3479 7.7724 -3.7349 -0.7914 -0.0607 0.6082
6.1685 6.5944 6.5470 -0.9330 -0.0775 -0.3513
4.3066 4.6350 8.9172 -0.7720 -0.0660 -0.6322
9.1533 4.6407 -4.6788 -0.6542 -0.3532 0.6688
9.9929 3.8822 3.6498 -0.8753 -0.4782 -0.0720
6.4216 1.6324 8.7230 -0.6798 -0.3748 -0.6304
8.6265 1.6180 -6.8452 -0.3691 -0.4770 0.7976
9.0448 -4.9048 -4.6284 -0.0231 -0.8716 0.4897
3.8290 -6.2736 8.2068 -0.0115 -0.6320 -0.7749
8.8918 -7.0838 0.9288 -0.0237 -0.9986 -0.0479
-8.5484 -6.2322 4.0119 0.7453 0.2264 -0.6271
-4.0729 -9.4572 -4.6184 0.9592 -0.2289 0.1660
-2.2890 8.6562 -6.6581 -0.2675 0.6534 0.7082
-5.9212 9.2585 2.8952 -0.3783 0.9040 -0.1992
-5.9397 9.6088 -1.5537 -0.2790 0.9385 0.2034
8.4385 -5.5541 4.9858 -0.2111 -0.8962 -0.3902
10.3687 -4.7550 0.0878 -0.2306 -0.9683 0.0962

loop_
_smtbx_masks_void_nr
_smtbx_masks_void_average_x
_smtbx_masks_void_average_y
_smtbx_masks_void_average_z
_smtbx_masks_void_volume
_smtbx_masks_void_count_electrons
_smtbx_masks_void_content
1 0.000 0.000 0.500 178.8 33.9 ?
2 0.500 0.500 1.000 178.8 30.7 ?
